data_2015103
loop_
_publ_author_name
'M. Yogavel'
'D. Velmurugan'
'W. G. Rajeswaran'
'P. C. Srinivasan'
'H.-K. Fun'

_publ_section_title
;
 1,2,3-Trimethoxy-5,11-dihydroindolo[1,2-<i>b</i>]isoquinoline-5,11-dione
;
_journal_coeditor_code AV1262
_journal_issue 12
_journal_name_full 'Acta Crystallographica Section C'
_journal_page_first o715
_journal_page_last o717
_journal_paper_doi 10.1107/S0108270105035158
_journal_volume 61
_journal_year 2005
_chemical_formula_iupac 'C19 H15 N O5'
_chemical_formula_moiety 'C19 H15 N O5'
_chemical_formula_sum 'C19 H15 N O5'
_chemical_formula_weight 337.32
_chemical_name_systematic
;
1,2,3-Trimethoxy-5,11-dihydroindolo[1,2-b]isoquinoline-5,11-dione
;
_space_group_IT_number 14
_symmetry_cell_setting monoclinic
_symmetry_space_group_name_Hall '-P 2ybc'
_symmetry_space_group_name_H-M 'P 1 21/c 1'
_atom_sites_solution_hydrogens geom
_atom_sites_solution_primary direct
_atom_sites_solution_secondary difmap
_audit_creation_method SHELXL97
_cell_angle_alpha 90.00
_cell_angle_beta 110.0140(10)
_cell_angle_gamma 90.00
_cell_formula_units_Z 16
_cell_length_a 20.8934(4)
_cell_length_b 14.2400(3)
_cell_length_c 22.8886(4)
_cell_measurement_reflns_used 7530
_cell_measurement_temperature 293(2)
_cell_measurement_theta_max 28.43
_cell_measurement_theta_min 1.05
_cell_volume 6398.6(2)
_computing_cell_refinement 'SAINT (Siemens, 1996)'
_computing_data_collection 'SMART (Siemens, 1996)'
_computing_data_reduction SAINT
_computing_molecular_graphics
;
ZORTEP (Zsolnai, 1997) and PLATON (Spek, 2003)
;
_computing_publication_material 'SHELXL97 and PARST (Nardelli, 1995)'
_computing_structure_refinement 'SHELXL97 (Sheldrick, 1997)'
_computing_structure_solution 'SHELXS97 (Sheldrick, 1997)'
_diffrn_ambient_temperature 293(2)
_diffrn_measured_fraction_theta_full 0.937
_diffrn_measured_fraction_theta_max 0.937
_diffrn_measurement_device_type 'Siemens SMART CCD area-detector'
_diffrn_measurement_method \w
_diffrn_radiation_monochromator graphite
_diffrn_radiation_source 'fine-focus sealed tube'
_diffrn_radiation_type MoK\a
_diffrn_radiation_wavelength 0.71073
_diffrn_reflns_av_R_equivalents 0.0481
_diffrn_reflns_av_sigmaI/netI 0.0654
_diffrn_reflns_limit_h_max 24
_diffrn_reflns_limit_h_min -27
_diffrn_reflns_limit_k_max 18
_diffrn_reflns_limit_k_min -19
_diffrn_reflns_limit_l_max 30
_diffrn_reflns_limit_l_min -30
_diffrn_reflns_number 40492
_diffrn_reflns_theta_full 28.34
_diffrn_reflns_theta_max 28.34
_diffrn_reflns_theta_min 1.04
_diffrn_standards_decay_% 0
_diffrn_standards_number 0
_exptl_absorpt_coefficient_mu 0.103
_exptl_absorpt_correction_T_max 0.9798
_exptl_absorpt_correction_T_min 0.7392
_exptl_absorpt_correction_type multi-scan
_exptl_absorpt_process_details '(SADABS; Siemens, 1996)'
_exptl_crystal_colour Yellow
_exptl_crystal_density_diffrn 1.401
_exptl_crystal_density_method 'not measured'
_exptl_crystal_description Slab
_exptl_crystal_F_000 2816
_exptl_crystal_size_max 0.44
_exptl_crystal_size_mid 0.34
_exptl_crystal_size_min 0.20
_refine_diff_density_max 0.189
_refine_diff_density_min -0.176
_refine_ls_extinction_method none
_refine_ls_goodness_of_fit_ref 1.090
_refine_ls_hydrogen_treatment constr
_refine_ls_matrix_type full
_refine_ls_number_parameters 924
_refine_ls_number_reflns 15541
_refine_ls_number_restraints 0
_refine_ls_restrained_S_all 1.090
_refine_ls_R_factor_all 0.1423
_refine_ls_R_factor_gt 0.0677
_refine_ls_shift/su_max 0.000
_refine_ls_shift/su_mean 0.000
_refine_ls_structure_factor_coef Fsqd
_refine_ls_weighting_details 'calc w = 1/[\s^2^(Fo^2^)+(0.1P)^2^] where P=(Fo^2^+2Fc^2^)/3'
_refine_ls_weighting_scheme calc
_refine_ls_wR_factor_gt 0.1674
_refine_ls_wR_factor_ref 0.2099
_reflns_number_gt 7962
_reflns_number_total 15541
_reflns_threshold_expression I>2\s(I)
_cod_data_source_file av1262.cif
_cod_data_source_block III
_cod_original_sg_symbol_H-M 'P 21/c'
_cod_database_code 2015103
_cod_database_fobs_code 2015103

loop_
_symmetry_equiv_pos_as_xyz
'x, y, z'
'-x, y+1/2, -z+1/2'
'-x, -y, -z'
'x, -y-1/2, z-1/2'

loop_
_atom_site_label
_atom_site_fract_x
_atom_site_fract_y
_atom_site_fract_z
_atom_site_U_iso_or_equiv
_atom_site_adp_type
_atom_site_calc_flag
_atom_site_refinement_flags
_atom_site_occupancy
_atom_site_disorder_assembly
_atom_site_disorder_group
_atom_site_type_symbol
O1A 0.20487(9) 0.11398(15) 0.36912(9) 0.0745(6) Uani d . 1 . . O
O2A -0.08839(8) 0.13022(15) 0.29829(8) 0.0703(5) Uani d . 1 . . O
O3A -0.17597(10) 0.11527(15) 0.06190(8) 0.0766(6) Uani d . 1 . . O
O4A -0.06484(11) 0.10323(14) 0.02963(8) 0.0766(6) Uani d . 1 . . O
O5A 0.06517(10) 0.12089(13) 0.11984(8) 0.0687(5) Uani d . 1 . . O
N1A 0.02670(9) 0.12392(13) 0.32419(8) 0.0465(4) Uani d . 1 . . N
C1A -0.03875(11) 0.12796(17) 0.28176(11) 0.0494(6) Uani d . 1 . . C
C2A -0.04291(11) 0.12628(16) 0.21608(11) 0.0473(5) Uani d . 1 . . C
C3A -0.10757(12) 0.12461(17) 0.17094(11) 0.0543(6) Uani d . 1 . . C
H3A -0.1459 0.1275 0.1827 0.065 Uiso calc R 1 . . H
C4A -0.11494(13) 0.11868(18) 0.10902(11) 0.0572(6) Uani d . 1 . . C
C5A -0.05638(14) 0.11579(18) 0.09113(12) 0.0582(6) Uani d . 1 . . C
C6A 0.00764(13) 0.11917(17) 0.13587(12) 0.0546(6) Uani d . 1 . . C
C7A 0.01613(12) 0.12376(16) 0.19986(11) 0.0493(6) Uani d . 1 . . C
C8A 0.08117(12) 0.12266(17) 0.24735(11) 0.0518(6) Uani d . 1 . . C
H8A 0.1205 0.1223 0.2370 0.062 Uiso calc R 1 . . H
C9A 0.08563(11) 0.12210(16) 0.30760(11) 0.0470(5) Uani d . 1 . . C
C10A 0.14522(12) 0.11751(18) 0.36534(12) 0.0534(6) Uani d . 1 . . C
C11A 0.11662(12) 0.11534(18) 0.41585(11) 0.0534(6) Uani d . 1 . . C
C12A 0.14827(14) 0.1077(2) 0.47989(12) 0.0643(7) Uani d . 1 . . C
H12A 0.1955 0.1054 0.4976 0.077 Uiso calc R 1 . . H
C13A 0.10791(15) 0.1036(2) 0.51642(13) 0.0706(8) Uani d . 1 . . C
H13A 0.1280 0.0981 0.5593 0.085 Uiso calc R 1 . . H
C14A 0.03808(15) 0.1077(2) 0.49003(12) 0.0674(8) Uani d . 1 . . C
H14A 0.0120 0.1046 0.5158 0.081 Uiso calc R 1 . . H
C15A 0.00534(13) 0.11614(19) 0.42660(12) 0.0594(7) Uani d . 1 . . C
H15A -0.0419 0.1196 0.4093 0.071 Uiso calc R 1 . . H
C16A 0.04595(12) 0.11925(17) 0.39016(11) 0.0492(6) Uani d . 1 . . C
C17A -0.23582(15) 0.1111(3) 0.07846(14) 0.0858(10) Uani d . 1 . . C
H17A -0.2340 0.0565 0.1035 0.129 Uiso calc R 1 . . H
H17B -0.2753 0.1077 0.0414 0.129 Uiso calc R 1 . . H
H17C -0.2385 0.1664 0.1016 0.129 Uiso calc R 1 . . H
C18A -0.0452(12) 0.1818(8) -0.0006(7) 0.083(3) Uani d P 0.59(4) A 1 C
H18A -0.0657 0.2382 0.0076 0.125 Uiso calc PR 0.59(4) A 1 H
H18B -0.0602 0.1709 -0.0447 0.125 Uiso calc PR 0.59(4) A 1 H
H18C 0.0035 0.1883 0.0151 0.125 Uiso calc PR 0.59(4) A 1 H
C18E -0.084(2) 0.1783(12) -0.0112(8) 0.091(6) Uani d P 0.41(4) A 2 C
H18D -0.1249 0.2058 -0.0090 0.137 Uiso calc PR 0.41(4) A 2 H
H18E -0.0917 0.1566 -0.0528 0.137 Uiso calc PR 0.41(4) A 2 H
H18F -0.0482 0.2245 -0.0002 0.137 Uiso calc PR 0.41(4) A 2 H
C19A 0.08242(16) 0.0339(2) 0.09762(14) 0.0839(9) Uani d . 1 . . C
H19A 0.0823 -0.0155 0.1261 0.126 Uiso calc R 1 . . H
H19B 0.1269 0.0388 0.0943 0.126 Uiso calc R 1 . . H
H19C 0.0496 0.0201 0.0575 0.126 Uiso calc R 1 . . H
O1B 0.10289(11) 0.87765(15) 0.46197(9) 0.0818(6) Uani d . 1 . . O
O2B 0.08786(9) 0.86859(15) 0.20473(9) 0.0754(6) Uani d . 1 . . O
O3B -0.16743(9) 0.87358(15) 0.08001(9) 0.0733(5) Uani d . 1 . . O
O4B -0.22916(9) 0.88321(14) 0.16219(9) 0.0712(5) Uani d . 1 . . O
O5B -0.15264(9) 0.87851(13) 0.29161(9) 0.0667(5) Uani d . 1 . . O
N1B 0.09161(10) 0.87218(14) 0.30544(9) 0.0533(5) Uani d . 1 . . N
C1B 0.05710(13) 0.87006(18) 0.24187(12) 0.0562(6) Uani d . 1 . . C
C2B -0.01780(12) 0.87157(16) 0.22310(11) 0.0494(6) Uani d . 1 . . C
C3B -0.05548(13) 0.87108(17) 0.16036(12) 0.0558(6) Uani d . 1 . . C
H3B -0.0333 0.8688 0.1314 0.067 Uiso calc R 1 . . H
C4B -0.12549(13) 0.87399(18) 0.14023(12) 0.0570(6) Uani d . 1 . . C
C5B -0.15952(13) 0.87747(18) 0.18426(13) 0.0566(6) Uani d . 1 . . C
C6B -0.12193(13) 0.87831(17) 0.24705(12) 0.0548(6) Uani d . 1 . . C
C7B -0.05012(12) 0.87470(16) 0.26822(11) 0.0499(6) Uani d . 1 . . C
C8B -0.00961(13) 0.87542(17) 0.33256(12) 0.0549(6) Uani d . 1 . . C
H8B -0.0304 0.8766 0.3626 0.066 Uiso calc R 1 . . H
C9B 0.05833(13) 0.87446(17) 0.34972(11) 0.0541(6) Uani d . 1 . . C
C10B 0.11230(14) 0.87639(19) 0.41221(13) 0.0632(7) Uani d . 1 . . C
C11B 0.17712(14) 0.8763(2) 0.40030(13) 0.0660(7) Uani d . 1 . . C
C12B 0.24382(16) 0.8790(2) 0.44110(15) 0.0854(9) Uani d . 1 . . C
H12B 0.2531 0.8827 0.4838 0.103 Uiso calc R 1 . . H
C13B 0.29571(16) 0.8760(3) 0.41734(17) 0.0902(10) Uani d . 1 . . C
H13B 0.3407 0.8770 0.4440 0.108 Uiso calc R 1 . . H
C14B 0.28128(15) 0.8716(2) 0.35387(17) 0.0825(9) Uani d . 1 . . C
H14B 0.3173 0.8691 0.3387 0.099 Uiso calc R 1 . . H
C15B 0.21531(14) 0.8707(2) 0.31189(15) 0.0699(8) Uani d . 1 . . C
H15B 0.2065 0.8690 0.2692 0.084 Uiso calc R 1 . . H
C16B 0.16297(13) 0.87248(18) 0.33625(13) 0.0590(6) Uani d . 1 . . C
C17B -0.13667(15) 0.8737(2) 0.03331(13) 0.0757(8) Uani d . 1 . . C
H17D -0.1106 0.9301 0.0365 0.113 Uiso calc R 1 . . H
H17E -0.1715 0.8708 -0.0070 0.113 Uiso calc R 1 . . H
H17F -0.1072 0.8202 0.0389 0.113 Uiso calc R 1 . . H
C18B -0.26519(15) 0.8038(2) 0.17292(16) 0.0839(9) Uani d . 1 . . C
H18G -0.2601 0.7521 0.1479 0.126 Uiso calc R 1 . . H
H18H -0.3126 0.8192 0.1620 0.126 Uiso calc R 1 . . H
H18I -0.2471 0.7867 0.2161 0.126 Uiso calc R 1 . . H
C19B -0.19288(16) 0.9596(2) 0.29289(15) 0.0818(9) Uani d . 1 . . C
H19D -0.1638 1.0136 0.3048 0.123 Uiso calc R 1 . . H
H19E -0.2156 0.9498 0.3224 0.123 Uiso calc R 1 . . H
H19F -0.2261 0.9695 0.2524 0.123 Uiso calc R 1 . . H
O1C 0.29171(9) 0.42247(16) 0.10131(10) 0.0830(6) Uani d . 1 . . O
O2C 0.58567(8) 0.40921(15) 0.18602(8) 0.0714(5) Uani d . 1 . . O
O3C 0.65988(10) 0.41833(15) 0.42171(9) 0.0787(6) Uani d . 1 . . O
O4C 0.54598(12) 0.42306(15) 0.44843(9) 0.0851(6) Uani d . 1 . . O
O5C 0.41769(11) 0.41359(16) 0.35125(10) 0.0865(7) Uani d . 1 . . O
N1C 0.46995(9) 0.40700(14) 0.15461(9) 0.0503(5) Uani d . 1 . . N
C1C 0.53378(12) 0.40949(17) 0.19955(11) 0.0508(6) Uani d . 1 . . C
C2C 0.53425(12) 0.41257(16) 0.26403(11) 0.0492(6) Uani d . 1 . . C
C3C 0.59712(13) 0.41341(17) 0.31123(12) 0.0558(6) Uani d . 1 . . C
H3C 0.6368 0.4117 0.3015 0.067 Uiso calc R 1 . . H
C4C 0.60097(14) 0.41678(18) 0.37232(12) 0.0622(7) Uani d . 1 . . C
C5C 0.54062(15) 0.41797(19) 0.38715(12) 0.0642(7) Uani d . 1 . . C
C6C 0.47758(14) 0.41768(19) 0.34011(13) 0.0618(7) Uani d . 1 . . C
C7C 0.47325(12) 0.41548(17) 0.27708(12) 0.0533(6) Uani d . 1 . . C
C8C 0.40989(12) 0.41716(17) 0.22630(12) 0.0565(6) Uani d . 1 . . C
H8C 0.3691 0.4210 0.2341 0.068 Uiso calc R 1 . . H
C9C 0.40914(12) 0.41328(17) 0.16793(12) 0.0536(6) Uani d . 1 . . C
C10C 0.35164(13) 0.41473(19) 0.10763(13) 0.0604(7) Uani d . 1 . . C
C11C 0.38416(13) 0.40563(18) 0.06013(12) 0.0594(7) Uani d . 1 . . C
C12C 0.35566(15) 0.4010(2) -0.00439(13) 0.0724(8) Uani d . 1 . . C
H12C 0.3087 0.4040 -0.0242 0.087 Uiso calc R 1 . . H
C13C 0.39882(16) 0.3919(2) -0.03824(14) 0.0770(8) Uani d . 1 . . C
H13C 0.3809 0.3893 -0.0814 0.092 Uiso calc R 1 . . H
C14C 0.46828(16) 0.3865(2) -0.00830(14) 0.0733(8) Uani d . 1 . . C
H14C 0.4963 0.3800 -0.0320 0.088 Uiso calc R 1 . . H
C15C 0.49780(14) 0.39063(19) 0.05578(13) 0.0636(7) Uani d . 1 . . C
H15C 0.5447 0.3869 0.0754 0.076 Uiso calc R 1 . . H
C16C 0.45442(12) 0.40052(17) 0.08920(11) 0.0520(6) Uani d . 1 . . C
C17C 0.72249(15) 0.4208(2) 0.40914(14) 0.0817(9) Uani d . 1 . . C
H17G 0.7265 0.3649 0.3872 0.122 Uiso calc R 1 . . H
H17H 0.7601 0.4244 0.4476 0.122 Uiso calc R 1 . . H
H17I 0.7229 0.4749 0.3842 0.122 Uiso calc R 1 . . H
C18C 0.5450(3) 0.3354(3) 0.47756(17) 0.1292(16) Uani d . 1 . . C
H18J 0.5044 0.3017 0.4545 0.194 Uiso calc R 1 . . H
H18K 0.5457 0.3458 0.5192 0.194 Uiso calc R 1 . . H
H18L 0.5843 0.2994 0.4787 0.194 Uiso calc R 1 . . H
C19C 0.40427(19) 0.4814(3) 0.39083(18) 0.1070(12) Uani d . 1 . . C
H19G 0.4246 0.4617 0.4333 0.160 Uiso calc R 1 . . H
H19H 0.3559 0.4876 0.3808 0.160 Uiso calc R 1 . . H
H19I 0.4232 0.5407 0.3852 0.160 Uiso calc R 1 . . H
O1D 0.60310(11) 0.14356(17) 0.41800(9) 0.0883(7) Uani d . 1 . . O
O2D 0.56043(9) 0.18428(15) 0.15597(9) 0.0732(5) Uani d . 1 . . O
O3D 0.30426(9) 0.15391(14) 0.04904(8) 0.0712(5) Uani d . 1 . . O
O4D 0.25203(8) 0.14831(13) 0.13927(9) 0.0668(5) Uani d . 1 . . O
O5D 0.33783(9) 0.15645(13) 0.26516(8) 0.0674(5) Uani d . 1 . . O
N1D 0.57485(10) 0.17260(14) 0.25914(9) 0.0526(5) Uani d . 1 . . N
C1D 0.53493(12) 0.17572(17) 0.19630(12) 0.0539(6) Uani d . 1 . . C
C2D 0.46117(12) 0.16808(16) 0.18417(11) 0.0487(6) Uani d . 1 . . C
C3D 0.41901(13) 0.16586(17) 0.12226(12) 0.0546(6) Uani d . 1 . . C
H3D 0.4377 0.1691 0.0908 0.066 Uiso calc R 1 . . H
C4D 0.34987(13) 0.15894(18) 0.10758(12) 0.0554(6) Uani d . 1 . . C
C5D 0.32138(11) 0.15636(17) 0.15554(12) 0.0513(6) Uani d . 1 . . C
C6D 0.36320(12) 0.15664(17) 0.21712(12) 0.0539(6) Uani d . 1 . . C
C7D 0.43477(12) 0.16160(16) 0.23294(11) 0.0501(6) Uani d . 1 . . C
C8D 0.48068(13) 0.15793(18) 0.29582(11) 0.0556(6) Uani d . 1 . . C
H8D 0.4641 0.1528 0.3285 0.067 Uiso calc R 1 . . H
C9D 0.54765(13) 0.16197(17) 0.30695(11) 0.0539(6) Uani d . 1 . . C
C10D 0.60635(14) 0.1561(2) 0.36631(14) 0.0670(7) Uani d . 1 . . C
C11D 0.66810(13) 0.16628(19) 0.34881(13) 0.0634(7) Uani d . 1 . . C
C12D 0.73669(15) 0.1669(2) 0.38394(15) 0.0830(9) Uani d . 1 . . C
H12D 0.7512 0.1583 0.4268 0.100 Uiso calc R 1 . . H
C13D 0.78318(15) 0.1807(2) 0.35407(18) 0.0863(10) Uani d . 1 . . C
H13D 0.8295 0.1820 0.3771 0.104 Uiso calc R 1 . . H
C14D 0.76187(14) 0.1924(2) 0.29116(17) 0.0798(9) Uani d . 1 . . C
H14D 0.7942 0.2018 0.2722 0.096 Uiso calc R 1 . . H
C15D 0.69338(13) 0.1907(2) 0.25453(14) 0.0699(8) Uani d . 1 . . C
H15D 0.6793 0.1984 0.2116 0.084 Uiso calc R 1 . . H
C16D 0.64714(12) 0.17689(18) 0.28471(13) 0.0574(6) Uani d . 1 . . C
C17D 0.33166(15) 0.1389(2) 0.00053(13) 0.0811(9) Uani d . 1 . . C
H17J 0.3579 0.1927 -0.0027 0.122 Uiso calc R 1 . . H
H17K 0.2951 0.1297 -0.0381 0.122 Uiso calc R 1 . . H
H17L 0.3604 0.0844 0.0099 0.122 Uiso calc R 1 . . H
C18D 0.21675(14) 0.2319(2) 0.13715(17) 0.0917(10) Uani d . 1 . . C
H18M 0.2338 0.2624 0.1769 0.138 Uiso calc R 1 . . H
H18N 0.1691 0.2187 0.1271 0.138 Uiso calc R 1 . . H
H18O 0.2230 0.2723 0.1060 0.138 Uiso calc R 1 . . H
C19D 0.29749(15) 0.0765(2) 0.26941(14) 0.0741(8) Uani d . 1 . . C
H19J 0.2595 0.0702 0.2314 0.111 Uiso calc R 1 . . H
H19K 0.2811 0.0851 0.3034 0.111 Uiso calc R 1 . . H
H19L 0.3250 0.0208 0.2762 0.111 Uiso calc R 1 . . H

loop_
_atom_site_aniso_label
_atom_site_aniso_U_11
_atom_site_aniso_U_22
_atom_site_aniso_U_33
_atom_site_aniso_U_12
_atom_site_aniso_U_13
_atom_site_aniso_U_23
O1A 0.0409(10) 0.1109(16) 0.0744(13) -0.0007(10) 0.0229(9) 0.0031(11)
O2A 0.0413(10) 0.1151(16) 0.0593(11) 0.0013(9) 0.0236(8) -0.0093(10)
O3A 0.0671(13) 0.0994(15) 0.0537(11) -0.0070(11) 0.0082(10) -0.0070(10)
O4A 0.1062(16) 0.0762(14) 0.0495(11) -0.0106(11) 0.0294(11) -0.0074(9)
O5A 0.0755(13) 0.0771(13) 0.0690(12) -0.0138(10) 0.0449(10) -0.0113(9)
N1A 0.0412(11) 0.0561(12) 0.0467(11) -0.0039(9) 0.0209(9) -0.0045(9)
C1A 0.0409(13) 0.0583(15) 0.0517(14) -0.0003(11) 0.0194(11) -0.0032(11)
C2A 0.0482(14) 0.0458(13) 0.0494(13) -0.0029(10) 0.0186(11) -0.0048(10)
C3A 0.0502(14) 0.0595(15) 0.0534(15) -0.0029(11) 0.0182(12) -0.0061(11)
C4A 0.0618(16) 0.0545(15) 0.0491(15) -0.0037(12) 0.0107(13) -0.0029(11)
C5A 0.0764(18) 0.0524(15) 0.0502(15) -0.0107(13) 0.0275(14) -0.0079(11)
C6A 0.0621(16) 0.0537(15) 0.0546(15) -0.0135(12) 0.0283(13) -0.0088(11)
C7A 0.0547(14) 0.0452(13) 0.0544(14) -0.0066(11) 0.0269(12) -0.0077(10)
C8A 0.0444(13) 0.0586(15) 0.0598(15) -0.0054(11) 0.0274(12) -0.0036(12)
C9A 0.0398(12) 0.0522(13) 0.0531(14) -0.0059(10) 0.0212(11) -0.0033(11)
C10A 0.0419(14) 0.0632(16) 0.0576(15) -0.0031(11) 0.0204(11) 0.0006(12)
C11A 0.0488(14) 0.0591(15) 0.0537(15) -0.0030(11) 0.0193(12) -0.0030(11)
C12A 0.0511(15) 0.083(2) 0.0578(16) -0.0043(13) 0.0173(13) -0.0037(13)
C13A 0.074(2) 0.090(2) 0.0458(15) -0.0061(16) 0.0176(14) -0.0015(13)
C14A 0.0723(19) 0.086(2) 0.0518(16) -0.0066(15) 0.0318(14) -0.0053(13)
C15A 0.0517(15) 0.0775(18) 0.0565(16) -0.0044(13) 0.0281(12) -0.0066(13)
C16A 0.0507(14) 0.0524(14) 0.0460(13) -0.0055(11) 0.0185(11) -0.0043(10)
C17A 0.0586(18) 0.118(3) 0.0660(19) -0.0049(18) 0.0025(15) -0.0060(18)
C18A 0.117(8) 0.072(4) 0.069(6) 0.005(6) 0.044(7) 0.014(4)
C18E 0.130(16) 0.075(6) 0.065(6) -0.001(10) 0.028(10) 0.001(5)
C19A 0.102(2) 0.084(2) 0.085(2) 0.0076(18) 0.0570(19) -0.0041(17)
O1B 0.0890(15) 0.1031(16) 0.0609(12) -0.0154(12) 0.0355(11) 0.0014(11)
O2B 0.0643(12) 0.1102(16) 0.0660(12) 0.0014(11) 0.0407(10) 0.0012(11)
O3B 0.0627(12) 0.0985(15) 0.0629(12) 0.0014(10) 0.0270(10) 0.0100(10)
O4B 0.0523(11) 0.0805(13) 0.0877(14) 0.0110(9) 0.0328(10) 0.0263(10)
O5B 0.0667(11) 0.0744(12) 0.0779(12) 0.0120(9) 0.0490(10) 0.0161(9)
N1B 0.0544(13) 0.0568(12) 0.0577(13) -0.0036(10) 0.0308(10) 0.0009(10)
C1B 0.0621(16) 0.0545(15) 0.0638(17) 0.0003(12) 0.0368(14) 0.0057(12)
C2B 0.0554(14) 0.0457(13) 0.0554(15) 0.0019(11) 0.0295(12) 0.0048(11)
C3B 0.0622(16) 0.0554(15) 0.0602(16) 0.0023(12) 0.0346(13) 0.0035(12)
C4B 0.0574(16) 0.0576(15) 0.0602(16) 0.0026(12) 0.0253(13) 0.0107(12)
C5B 0.0528(15) 0.0545(15) 0.0702(18) 0.0072(12) 0.0309(13) 0.0138(12)
C6B 0.0600(16) 0.0516(14) 0.0661(17) 0.0063(12) 0.0387(14) 0.0133(12)
C7B 0.0580(15) 0.0445(13) 0.0576(15) 0.0041(11) 0.0331(12) 0.0084(11)
C8B 0.0614(16) 0.0549(15) 0.0609(16) -0.0013(12) 0.0369(13) 0.0042(12)
C9B 0.0646(17) 0.0515(14) 0.0574(15) -0.0048(12) 0.0351(13) 0.0028(11)
C10B 0.0703(18) 0.0644(17) 0.0617(17) -0.0105(14) 0.0314(14) 0.0019(13)
C11B 0.0630(18) 0.0729(18) 0.0665(18) -0.0123(14) 0.0279(15) 0.0027(14)
C12B 0.078(2) 0.108(3) 0.070(2) -0.0219(19) 0.0253(17) 0.0040(18)
C13B 0.062(2) 0.114(3) 0.092(3) -0.0161(18) 0.0235(18) 0.006(2)
C14B 0.0545(18) 0.096(2) 0.105(3) -0.0139(16) 0.0371(18) 0.0043(19)
C15B 0.0636(18) 0.0758(19) 0.081(2) -0.0097(14) 0.0386(16) 0.0023(15)
C16B 0.0575(16) 0.0558(16) 0.0699(17) -0.0109(12) 0.0299(13) -0.0003(12)
C17B 0.078(2) 0.092(2) 0.0623(18) -0.0070(16) 0.0312(16) 0.0005(15)
C18B 0.0655(18) 0.081(2) 0.109(3) -0.0061(16) 0.0351(17) 0.0137(18)
C19B 0.090(2) 0.073(2) 0.104(2) 0.0093(17) 0.0621(19) -0.0004(17)
O1C 0.0392(11) 0.1174(18) 0.0901(15) -0.0032(10) 0.0190(10) -0.0084(12)
O2C 0.0441(10) 0.1130(16) 0.0624(11) -0.0047(10) 0.0248(9) -0.0123(10)
O3C 0.0773(14) 0.0968(15) 0.0523(11) -0.0160(11) 0.0096(10) 0.0012(10)
O4C 0.1165(17) 0.0902(15) 0.0555(12) -0.0279(13) 0.0384(11) -0.0158(10)
O5C 0.0845(14) 0.1079(17) 0.0885(15) -0.0326(12) 0.0570(12) -0.0337(12)
N1C 0.0424(11) 0.0579(12) 0.0527(12) -0.0040(9) 0.0190(9) -0.0048(9)
C1C 0.0408(13) 0.0585(15) 0.0553(15) -0.0047(11) 0.0192(12) -0.0062(11)
C2C 0.0480(14) 0.0481(14) 0.0523(14) -0.0062(10) 0.0181(11) -0.0055(10)
C3C 0.0568(15) 0.0548(15) 0.0570(15) -0.0086(12) 0.0209(13) -0.0045(11)
C4C 0.0671(17) 0.0604(16) 0.0546(16) -0.0155(13) 0.0149(14) -0.0046(12)
C5C 0.083(2) 0.0590(16) 0.0575(17) -0.0208(14) 0.0332(15) -0.0140(12)
C6C 0.0665(18) 0.0645(17) 0.0645(17) -0.0176(13) 0.0353(15) -0.0139(13)
C7C 0.0551(15) 0.0508(14) 0.0613(16) -0.0124(11) 0.0291(13) -0.0118(11)
C8C 0.0440(14) 0.0633(16) 0.0689(17) -0.0095(11) 0.0279(13) -0.0124(13)
C9C 0.0411(13) 0.0574(15) 0.0662(17) -0.0047(11) 0.0236(12) -0.0049(12)
C10C 0.0454(15) 0.0642(17) 0.0684(17) -0.0057(12) 0.0153(13) -0.0050(13)
C11C 0.0519(16) 0.0618(17) 0.0632(17) -0.0010(12) 0.0183(13) -0.0003(12)
C12C 0.0626(18) 0.084(2) 0.0625(18) -0.0021(15) 0.0103(15) 0.0043(15)
C13C 0.081(2) 0.088(2) 0.0540(17) -0.0039(17) 0.0135(16) 0.0063(15)
C14C 0.080(2) 0.083(2) 0.0622(18) 0.0008(16) 0.0307(16) 0.0002(14)
C15C 0.0574(16) 0.0763(19) 0.0607(17) -0.0014(13) 0.0251(13) -0.0006(13)
C16C 0.0507(15) 0.0537(15) 0.0501(14) -0.0017(11) 0.0152(11) 0.0000(11)
C17C 0.0646(19) 0.095(2) 0.0689(19) -0.0036(17) 0.0013(15) 0.0080(16)
C18C 0.219(5) 0.104(3) 0.077(2) -0.013(3) 0.066(3) 0.011(2)
C19C 0.128(3) 0.100(3) 0.129(3) -0.018(2) 0.090(3) -0.028(2)
O1D 0.0825(15) 0.1246(19) 0.0555(12) 0.0006(13) 0.0207(11) 0.0068(12)
O2D 0.0591(11) 0.1063(16) 0.0641(12) -0.0022(10) 0.0340(10) 0.0033(10)
O3D 0.0576(11) 0.0968(15) 0.0564(12) 0.0004(10) 0.0157(9) -0.0031(10)
O4D 0.0480(10) 0.0661(12) 0.0879(14) 0.0007(9) 0.0252(9) -0.0059(10)
O5D 0.0650(11) 0.0809(13) 0.0706(12) -0.0076(10) 0.0416(10) -0.0123(9)
N1D 0.0449(11) 0.0579(13) 0.0591(13) 0.0031(9) 0.0231(10) 0.0013(9)
C1D 0.0545(15) 0.0563(15) 0.0577(16) 0.0015(11) 0.0278(13) 0.0022(11)
C2D 0.0496(14) 0.0475(14) 0.0543(14) 0.0021(10) 0.0244(12) -0.0013(10)
C3D 0.0558(15) 0.0578(15) 0.0560(15) -0.0011(12) 0.0265(13) 0.0005(11)
C4D 0.0519(15) 0.0587(16) 0.0555(15) 0.0015(12) 0.0183(12) -0.0021(11)
C5D 0.0413(14) 0.0518(14) 0.0638(16) 0.0008(10) 0.0219(12) -0.0019(11)
C6D 0.0520(15) 0.0531(15) 0.0671(17) 0.0001(11) 0.0340(13) -0.0067(12)
C7D 0.0539(15) 0.0483(14) 0.0549(15) 0.0020(11) 0.0273(12) -0.0044(11)
C8D 0.0572(16) 0.0617(16) 0.0550(15) -0.0011(12) 0.0284(13) -0.0032(12)
C9D 0.0554(15) 0.0538(15) 0.0550(15) 0.0003(12) 0.0222(12) 0.0006(11)
C10D 0.0674(18) 0.0710(18) 0.0621(18) 0.0030(14) 0.0213(15) 0.0020(14)
C11D 0.0537(16) 0.0656(17) 0.0681(18) 0.0061(13) 0.0175(13) 0.0045(13)
C12D 0.065(2) 0.101(2) 0.072(2) 0.0062(17) 0.0091(16) 0.0021(17)
C13D 0.0500(17) 0.098(3) 0.104(3) 0.0098(16) 0.0170(18) 0.000(2)
C14D 0.0533(18) 0.085(2) 0.106(3) 0.0087(15) 0.0335(17) 0.0047(18)
C15D 0.0474(16) 0.086(2) 0.0811(19) 0.0068(14) 0.0276(14) 0.0044(15)
C16D 0.0461(14) 0.0552(16) 0.0700(18) 0.0044(11) 0.0189(13) 0.0018(12)
C17D 0.075(2) 0.115(3) 0.0528(17) -0.0090(18) 0.0215(15) -0.0039(16)
C18D 0.0558(17) 0.080(2) 0.135(3) 0.0128(16) 0.0277(18) -0.012(2)
C19D 0.0748(19) 0.077(2) 0.085(2) 0.0023(15) 0.0464(16) 0.0101(16)

loop_
_atom_type_symbol
_atom_type_description
_atom_type_scat_dispersion_real
_atom_type_scat_dispersion_imag
_atom_type_scat_source
C C 0.0033 0.0016 'International Tables Vol C Tables 4.2.6.8 and 6.1.1.4'
H H 0.0000 0.0000 'International Tables Vol C Tables 4.2.6.8 and 6.1.1.4'
N N 0.0061 0.0033 'International Tables Vol C Tables 4.2.6.8 and 6.1.1.4'
O O 0.0106 0.0060 'International Tables Vol C Tables 4.2.6.8 and 6.1.1.4'

loop_
_geom_angle_atom_site_label_1
_geom_angle_atom_site_label_2
_geom_angle_atom_site_label_3
_geom_angle
_geom_angle_publ_flag
C4A O3A C17A 117.4(2) ?
C5A O4A C18E 120.0(8) ?
C5A O4A C18A 115.7(6) ?
C6A O5A C19A 115.5(2) ?
C1A N1A C9A 123.9(2) y
C1A N1A C16A 126.8(2) y
C9A N1A C16A 109.2(2) y
O2A C1A N1A 121.7(2) ?
O2A C1A C2A 123.8(2) ?
N1A C1A C2A 114.5(2) ?
C3A C2A C7A 121.3(2) ?
C3A C2A C1A 117.4(2) ?
C7A C2A C1A 121.2(2) ?
C4A C3A C2A 120.3(2) ?
C4A C3A H3A 119.9 ?
C2A C3A H3A 119.9 ?
O3A C4A C3A 124.3(2) ?
O3A C4A C5A 115.9(2) ?
C3A C4A C5A 119.8(2) ?
O4A C5A C6A 121.3(2) ?
O4A C5A C4A 118.7(2) ?
C6A C5A C4A 119.9(2) ?
O5A C6A C5A 121.2(2) ?
O5A C6A C7A 117.7(2) ?
C5A C6A C7A 121.1(2) ?
C2A C7A C6A 117.7(2) ?
C2A C7A C8A 119.6(2) ?
C6A C7A C8A 122.7(2) ?
C9A C8A C7A 119.7(2) ?
C9A C8A H8A 120.2 ?
C7A C8A H8A 120.2 ?
C8A C9A N1A 121.0(2) ?
C8A C9A C10A 131.1(2) y
N1A C9A C10A 107.9(2) ?
O1A C10A C11A 128.5(2) ?
O1A C10A C9A 126.4(2) ?
C11A C10A C9A 105.0(2) ?
C12A C11A C16A 120.1(2) ?
C12A C11A C10A 130.9(2) ?
C16A C11A C10A 108.9(2) ?
C13A C12A C11A 118.3(2) ?
C13A C12A H12A 120.8 ?
C11A C12A H12A 120.8 ?
C14A C13A C12A 120.6(3) ?
C14A C13A H13A 119.7 ?
C12A C13A H13A 119.7 ?
C13A C14A C15A 122.3(2) ?
C13A C14A H14A 118.9 ?
C15A C14A H14A 118.9 ?
C16A C15A C14A 116.9(2) ?
C16A C15A H15A 121.6 ?
C14A C15A H15A 121.6 ?
C15A C16A C11A 121.8(2) ?
C15A C16A N1A 129.3(2) ?
C11A C16A N1A 108.9(2) ?
O3A C17A H17A 109.5 ?
O3A C17A H17B 109.5 ?
H17A C17A H17B 109.5 ?
O3A C17A H17C 109.5 ?
H17A C17A H17C 109.5 ?
H17B C17A H17C 109.5 ?
O4A C18A H18A 109.5 ?
O4A C18A H18B 109.5 ?
O4A C18A H18C 109.5 ?
O4A C18E H18D 109.5 ?
O4A C18E H18E 109.5 ?
H18D C18E H18E 109.5 ?
O4A C18E H18F 109.5 ?
H18D C18E H18F 109.5 ?
H18E C18E H18F 109.5 ?
O5A C19A H19A 109.5 ?
O5A C19A H19B 109.5 ?
H19A C19A H19B 109.5 ?
O5A C19A H19C 109.5 ?
H19A C19A H19C 109.5 ?
H19B C19A H19C 109.5 ?
C4B O3B C17B 117.5(2) ?
C5B O4B C18B 116.5(2) ?
C6B O5B C19B 116.2(2) ?
C1B N1B C9B 123.2(2) y
C1B N1B C16B 127.2(2) y
C9B N1B C16B 109.6(2) y
O2B C1B N1B 121.3(2) ?
O2B C1B C2B 123.6(2) ?
N1B C1B C2B 115.1(2) ?
C3B C2B C7B 121.0(2) ?
C3B C2B C1B 118.2(2) ?
C7B C2B C1B 120.8(2) ?
C4B C3B C2B 120.7(2) ?
C4B C3B H3B 119.7 ?
C2B C3B H3B 119.7 ?
O3B C4B C3B 125.7(2) ?
O3B C4B C5B 114.5(2) ?
C3B C4B C5B 119.8(2) ?
O4B C5B C6B 122.5(2) ?
O4B C5B C4B 117.9(2) ?
C6B C5B C4B 119.6(2) ?
O5B C6B C5B 121.8(2) ?
O5B C6B C7B 117.1(2) ?
C5B C6B C7B 121.1(2) ?
C6B C7B C2B 117.9(2) ?
C6B C7B C8B 122.7(2) ?
C2B C7B C8B 119.4(2) ?
C9B C8B C7B 119.9(2) ?
C9B C8B H8B 120.0 ?
C7B C8B H8B 120.0 ?
C8B C9B N1B 121.6(2) ?
C8B C9B C10B 131.4(2) y
N1B C9B C10B 107.0(2) ?
O1B C10B C11B 128.7(3) ?
O1B C10B C9B 125.9(2) ?
C11B C10B C9B 105.4(2) ?
C12B C11B C16B 120.8(3) ?
C12B C11B C10B 130.7(3) ?
C16B C11B C10B 108.5(2) ?
C13B C12B C11B 118.7(3) ?
C13B C12B H12B 120.6 ?
C11B C12B H12B 120.6 ?
C12B C13B C14B 120.1(3) ?
C12B C13B H13B 119.9 ?
C14B C13B H13B 119.9 ?
C13B C14B C15B 122.5(3) ?
C13B C14B H14B 118.7 ?
C15B C14B H14B 118.7 ?
C14B C15B C16B 117.1(3) ?
C14B C15B H15B 121.5 ?
C16B C15B H15B 121.5 ?
C15B C16B C11B 120.7(3) ?
C15B C16B N1B 129.9(3) ?
C11B C16B N1B 109.4(2) ?
O3B C17B H17D 109.5 ?
O3B C17B H17E 109.5 ?
H17D C17B H17E 109.5 ?
O3B C17B H17F 109.5 ?
H17D C17B H17F 109.5 ?
H17E C17B H17F 109.5 ?
O4B C18B H18G 109.5 ?
O4B C18B H18H 109.5 ?
H18G C18B H18H 109.5 ?
O4B C18B H18I 109.5 ?
H18G C18B H18I 109.5 ?
H18H C18B H18I 109.5 ?
O5B C19B H19D 109.5 ?
O5B C19B H19E 109.5 ?
H19D C19B H19E 109.5 ?
O5B C19B H19F 109.5 ?
H19D C19B H19F 109.5 ?
H19E C19B H19F 109.5 ?
C4C O3C C17C 117.6(2) ?
C5C O4C C18C 115.2(2) ?
C6C O5C C19C 119.1(2) ?
C1C N1C C9C 123.5(2) y
C1C N1C C16C 127.0(2) y
C9C N1C C16C 109.6(2) y
O2C C1C N1C 121.7(2) ?
O2C C1C C2C 123.4(2) ?
N1C C1C C2C 114.9(2) ?
C3C C2C C7C 121.4(2) ?
C3C C2C C1C 117.4(2) ?
C7C C2C C1C 121.2(2) ?
C4C C3C C2C 120.2(2) ?
C4C C3C H3C 119.9 ?
C2C C3C H3C 119.9 ?
O3C C4C C3C 124.7(3) ?
O3C C4C C5C 115.4(2) ?
C3C C4C C5C 119.9(2) ?
O4C C5C C6C 121.2(2) ?
O4C C5C C4C 118.6(3) ?
C6C C5C C4C 120.1(2) ?
O5C C6C C5C 123.0(2) ?
O5C C6C C7C 116.6(2) ?
C5C C6C C7C 120.3(2) ?
C2C C7C C6C 118.1(2) ?
C2C C7C C8C 118.8(2) ?
C6C C7C C8C 123.1(2) ?
C9C C8C C7C 120.2(2) ?
C9C C8C H8C 119.9 ?
C7C C8C H8C 119.9 ?
C8C C9C N1C 121.2(2) ?
C8C C9C C10C 131.2(2) y
N1C C9C C10C 107.6(2) ?
O1C C10C C11C 129.6(3) ?
O1C C10C C9C 125.7(3) ?
C11C C10C C9C 104.7(2) ?
C16C C11C C12C 120.2(2) ?
C16C C11C C10C 109.2(2) ?
C12C C11C C10C 130.5(3) ?
C13C C12C C11C 118.4(3) ?
C13C C12C H12C 120.8 ?
C11C C12C H12C 120.8 ?
C14C C13C C12C 120.3(3) ?
C14C C13C H13C 119.8 ?
C12C C13C H13C 119.8 ?
C13C C14C C15C 122.4(3) ?
C13C C14C H14C 118.8 ?
C15C C14C H14C 118.8 ?
C16C C15C C14C 116.9(3) ?
C16C C15C H15C 121.5 ?
C14C C15C H15C 121.5 ?
C15C C16C C11C 121.8(2) ?
C15C C16C N1C 129.4(2) ?
C11C C16C N1C 108.9(2) ?
O3C C17C H17G 109.5 ?
O3C C17C H17H 109.5 ?
H17G C17C H17H 109.5 ?
O3C C17C H17I 109.5 ?
H17G C17C H17I 109.5 ?
H17H C17C H17I 109.5 ?
O4C C18C H18J 109.5 ?
O4C C18C H18K 109.5 ?
H18J C18C H18K 109.5 ?
O4C C18C H18L 109.5 ?
H18J C18C H18L 109.5 ?
H18K C18C H18L 109.5 ?
O5C C19C H19G 109.5 ?
O5C C19C H19H 109.5 ?
H19G C19C H19H 109.5 ?
O5C C19C H19I 109.5 ?
H19G C19C H19I 109.5 ?
H19H C19C H19I 109.5 ?
C4D O3D C17D 116.3(2) ?
C5D O4D C18D 115.8(2) ?
C6D O5D C19D 116.8(2) ?
C1D N1D C9D 123.3(2) y
C1D N1D C16D 126.8(2) y
C9D N1D C16D 109.9(2) y
O2D C1D N1D 121.5(2) ?
O2D C1D C2D 124.4(2) ?
N1D C1D C2D 114.2(2) ?
C3D C2D C7D 121.6(2) ?
C3D C2D C1D 116.8(2) ?
C7D C2D C1D 121.6(2) ?
C4D C3D C2D 119.9(2) ?
C4D C3D H3D 120.0 ?
C2D C3D H3D 120.0 ?
O3D C4D C3D 124.9(2) ?
O3D C4D C5D 115.2(2) ?
C3D C4D C5D 119.9(2) ?
O4D C5D C6D 121.2(2) ?
O4D C5D C4D 118.5(2) ?
C6D C5D C4D 120.3(2) ?
O5D C6D C5D 122.3(2) ?
O5D C6D C7D 117.3(2) ?
C5D C6D C7D 120.4(2) ?
C2D C7D C6D 117.8(2) ?
C2D C7D C8D 119.4(2) ?
C6D C7D C8D 122.8(2) ?
C9D C8D C7D 119.2(2) ?
C9D C8D H8D 120.4 ?
C7D C8D H8D 120.4 ?
C8D C9D N1D 122.3(2) ?
C8D C9D C10D 130.8(2) y
N1D C9D C10D 106.9(2) ?
O1D C10D C11D 128.2(3) ?
O1D C10D C9D 126.2(3) ?
C11D C10D C9D 105.6(2) ?
C12D C11D C16D 120.2(3) ?
C12D C11D C10D 131.9(3) ?
C16D C11D C10D 107.9(2) ?
C13D C12D C11D 118.6(3) ?
C13D C12D H12D 120.7 ?
C11D C12D H12D 120.7 ?
C14D C13D C12D 120.6(3) ?
C14D C13D H13D 119.7 ?
C12D C13D H13D 119.7 ?
C13D C14D C15D 122.1(3) ?
C13D C14D H14D 118.9 ?
C15D C14D H14D 118.9 ?
C16D C15D C14D 117.0(3) ?
C16D C15D H15D 121.5 ?
C14D C15D H15D 121.5 ?
C15D C16D C11D 121.5(2) ?
C15D C16D N1D 128.8(2) ?
C11D C16D N1D 109.7(2) ?
O3D C17D H17J 109.5 ?
O3D C17D H17K 109.5 ?
H17J C17D H17K 109.5 ?
O3D C17D H17L 109.5 ?
H17J C17D H17L 109.5 ?
H17K C17D H17L 109.5 ?
O4D C18D H18M 109.5 ?
O4D C18D H18N 109.5 ?
H18M C18D H18N 109.5 ?
O4D C18D H18O 109.5 ?
H18M C18D H18O 109.5 ?
H18N C18D H18O 109.5 ?
O5D C19D H19J 109.5 ?
O5D C19D H19K 109.5 ?
H19J C19D H19K 109.5 ?
O5D C19D H19L 109.5 ?
H19J C19D H19L 109.5 ?
H19K C19D H19L 109.5 ?

loop_
_geom_bond_atom_site_label_1
_geom_bond_atom_site_label_2
_geom_bond_site_symmetry_2
_geom_bond_distance
_geom_bond_publ_flag
O1A C10A . 1.221(3) y
O2A C1A . 1.220(3) y
O3A C4A . 1.360(3) ?
O3A C17A . 1.427(3) ?
O4A C5A . 1.369(3) ?
O4A C18E . 1.386(17) ?
O4A C18A . 1.447(12) ?
O5A C6A . 1.372(3) ?
O5A C19A . 1.431(3) ?
N1A C1A . 1.381(3) y
N1A C9A . 1.407(3) y
N1A C16A . 1.425(3) y
C1A C2A . 1.476(3) ?
C2A C3A . 1.392(3) ?
C2A C7A . 1.405(3) ?
C3A C4A . 1.375(3) ?
C3A H3A . 0.9300 ?
C4A C5A . 1.418(4) ?
C5A C6A . 1.379(4) ?
C6A C7A . 1.415(3) ?
C7A C8A . 1.420(3) ?
C8A C9A . 1.350(3) y
C8A H8A . 0.9300 ?
C9A C10A . 1.475(3) ?
C10A C11A . 1.472(3) ?
C11A C12A . 1.391(4) ?
C11A C16A . 1.391(3) ?
C12A C13A . 1.377(4) ?
C12A H12A . 0.9300 ?
C13A C14A . 1.376(4) ?
C13A H13A . 0.9300 ?
C14A C15A . 1.382(4) ?
C14A H14A . 0.9300 ?
C15A C16A . 1.379(3) ?
C15A H15A . 0.9300 ?
C17A H17A . 0.9600 ?
C17A H17B . 0.9600 ?
C17A H17C . 0.9600 ?
C18A H18A . 0.9600 ?
C18A H18B . 0.9600 ?
C18A H18C . 0.9600 ?
C18E H18D . 0.9600 ?
C18E H18E . 0.9600 ?
C18E H18F . 0.9600 ?
C19A H19A . 0.9600 ?
C19A H19B . 0.9600 ?
C19A H19C . 0.9600 ?
O1B C10B . 1.220(3) y
O2B C1B . 1.229(3) y
O3B C4B . 1.357(3) ?
O3B C17B . 1.423(3) ?
O4B C5B . 1.370(3) ?
O4B C18B . 1.425(3) ?
O5B C6B . 1.378(3) ?
O5B C19B . 1.434(3) ?
N1B C1B . 1.385(3) y
N1B C9B . 1.412(3) y
N1B C16B . 1.414(3) y
C1B C2B . 1.475(3) ?
C2B C3B . 1.381(3) ?
C2B C7B . 1.415(3) ?
C3B C4B . 1.376(3) ?
C3B H3B . 0.9300 ?
C4B C5B . 1.419(3) ?
C5B C6B . 1.382(4) ?
C6B C7B . 1.411(3) ?
C7B C8B . 1.425(4) ?
C8B C9B . 1.337(3) y
C8B H8B . 0.9300 ?
C9B C10B . 1.488(4) ?
C10B C11B . 1.470(4) ?
C11B C12B . 1.387(4) ?
C11B C16B . 1.394(4) ?
C12B C13B . 1.370(4) ?
C12B H12B . 0.9300 ?
C13B C14B . 1.380(5) ?
C13B H13B . 0.9300 ?
C14B C15B . 1.384(4) ?
C14B H14B . 0.9300 ?
C15B C16B . 1.387(3) ?
C15B H15B . 0.9300 ?
C17B H17D . 0.9600 ?
C17B H17E . 0.9600 ?
C17B H17F . 0.9600 ?
C18B H18G . 0.9600 ?
C18B H18H . 0.9600 ?
C18B H18I . 0.9600 ?
C19B H19D . 0.9600 ?
C19B H19E . 0.9600 ?
C19B H19F . 0.9600 ?
O1C C10C . 1.215(3) y
O2C C1C . 1.225(3) y
O3C C4C . 1.357(3) ?
O3C C17C . 1.433(3) ?
O4C C5C . 1.370(3) ?
O4C C18C . 1.419(4) ?
O5C C6C . 1.361(3) ?
O5C C19C . 1.416(4) ?
N1C C1C . 1.378(3) y
N1C C9C . 1.407(3) y
N1C C16C . 1.422(3) y
C1C C2C . 1.473(3) ?
C2C C3C . 1.386(3) ?
C2C C7C . 1.406(3) ?
C3C C4C . 1.374(4) ?
C3C H3C . 0.9300 ?
C4C C5C . 1.414(4) ?
C5C C6C . 1.387(4) ?
C6C C7C . 1.415(3) ?
C7C C8C . 1.432(4) ?
C8C C9C . 1.332(3) y
C8C H8C . 0.9300 ?
C9C C10C . 1.488(4) ?
C10C C11C . 1.472(4) ?
C11C C16C . 1.391(3) ?
C11C C12C . 1.392(4) ?
C12C C13C . 1.381(4) ?
C12C H12C . 0.9300 ?
C13C C14C . 1.379(4) ?
C13C H13C . 0.9300 ?
C14C C15C . 1.384(4) ?
C14C H14C . 0.9300 ?
C15C C16C . 1.379(3) ?
C15C H15C . 0.9300 ?
C17C H17G . 0.9600 ?
C17C H17H . 0.9600 ?
C17C H17I . 0.9600 ?
C18C H18J . 0.9600 ?
C18C H18K . 0.9600 ?
C18C H18L . 0.9600 ?
C19C H19G . 0.9600 ?
C19C H19H . 0.9600 ?
C19C H19I . 0.9600 ?
O1D C10D . 1.221(3) y
O2D C1D . 1.220(3) y
O3D C4D . 1.354(3) ?
O3D C17D . 1.429(3) ?
O4D C5D . 1.372(3) ?
O4D C18D . 1.392(3) ?
O5D C6D . 1.374(3) ?
O5D C19D . 1.440(3) ?
N1D C1D . 1.395(3) y
N1D C9D . 1.403(3) y
N1D C16D . 1.422(3) y
C1D C2D . 1.473(3) ?
C2D C3D . 1.389(3) ?
C2D C7D . 1.407(3) ?
C3D C4D . 1.370(3) ?
C3D H3D . 0.9300 ?
C4D C5D . 1.417(3) ?
C5D C6D . 1.381(4) ?
C6D C7D . 1.415(3) ?
C7D C8D . 1.432(3) ?
C8D C9D . 1.335(3) y
C8D H8D . 0.9300 ?
C9D C10D . 1.489(4) ?
C10D C11D . 1.483(4) ?
C11D C12D . 1.383(4) ?
C11D C16D . 1.388(4) ?
C12D C13D . 1.380(4) ?
C12D H12D . 0.9300 ?
C13D C14D . 1.364(4) ?
C13D H13D . 0.9300 ?
C14D C15D . 1.389(4) ?
C14D H14D . 0.9300 ?
C15D C16D . 1.381(4) ?
C15D H15D . 0.9300 ?
C17D H17J . 0.9600 ?
C17D H17K . 0.9600 ?
C17D H17L . 0.9600 ?
C18D H18M . 0.9600 ?
C18D H18N . 0.9600 ?
C18D H18O . 0.9600 ?
C19D H19J . 0.9600 ?
C19D H19K . 0.9600 ?
C19D H19L . 0.9600 ?

loop_
_geom_hbond_atom_site_label_D
_geom_hbond_atom_site_label_H
_geom_hbond_atom_site_label_A
_geom_hbond_site_symmetry_A
_geom_hbond_distance_DH
_geom_hbond_distance_HA
_geom_hbond_distance_DA
_geom_hbond_angle_DHA
C15A H15A O2A . 0.93 2.39 2.926(3) 116
C15B H15B O2B . 0.93 2.41 2.939(4) 116
C15C H15C O2C . 0.93 2.40 2.929(3) 116
C15D H15D O2D . 0.93 2.38 2.920(4) 117
C18A H18C O5A . 0.96 2.49 3.053(17) 117
C18B H18I O5B . 0.96 2.50 3.109(4) 121
C19A H19C O4A . 0.96 2.55 3.096(4) 117
C19B H19F O4B . 0.96 2.38 3.026(4) 124
C19C H19G O4C . 0.96 2.50 2.919(5) 106
C19D H19J O4D . 0.96 2.34 2.981(4) 123
C18D H18N O5A . 0.96 2.54 3.439(4) 156
C18D H18O O1C . 0.96 2.60 3.372(4) 138
C19D H19K O1A . 0.96 2.57 3.502(4) 164
C12A H12A O1C 4_566 0.93 2.56 3.345(3) 142
C14B H14B O2C 2_655 0.93 2.35 3.254(4) 162
C14D H14D O2A 1_655 0.93 2.53 3.201(4) 129
C17C H17H O3A 4_666 0.96 2.56 3.451(4) 154
C17D H17K O3B 3_565 0.96 2.51 3.298(4) 140
C18A H18A O1B 2_545 0.96 2.32 3.278(16) 173
C18B H18G O1A 2_555 0.96 2.38 3.264(4) 153
C18B H18H O5C 2_555 0.96 2.50 3.420(4) 160
C19A H19A O2B 1_545 0.96 2.42 3.373(4) 175
C19B H19D O2A 1_565 0.96 2.33 3.240(4) 158
C19C H19I O2D 2_655 0.96 2.33 3.252(5) 162
C19D H19L O2C 2_645 0.96 2.38 3.312(4) 164

loop_
_geom_torsion_atom_site_label_1
_geom_torsion_atom_site_label_2
_geom_torsion_atom_site_label_3
_geom_torsion_atom_site_label_4
_geom_torsion
_geom_torsion_publ_flag
C9A N1A C1A O2A -179.4(2) ?
C16A N1A C1A O2A 1.8(4) ?
C9A N1A C1A C2A 2.5(3) ?
C16A N1A C1A C2A -176.3(2) ?
O2A C1A C2A C3A -1.8(4) ?
N1A C1A C2A C3A 176.3(2) ?
O2A C1A C2A C7A 180.0(2) ?
N1A C1A C2A C7A -1.9(3) ?
C7A C2A C3A C4A 1.2(4) ?
C1A C2A C3A C4A -177.0(2) ?
C17A O3A C4A C3A -4.5(4) y
C17A O3A C4A C5A 175.5(2) ?
C2A C3A C4A O3A 179.0(2) ?
C2A C3A C4A C5A -1.0(4) ?
C18E O4A C5A C6A -105(2) y
C18A O4A C5A C6A -70.4(10) y
C18E O4A C5A C4A 79(2) ?
C18A O4A C5A C4A 114.1(10) ?
O3A C4A C5A O4A -4.6(3) ?
C3A C4A C5A O4A 175.5(2) ?
O3A C4A C5A C6A 179.8(2) ?
C3A C4A C5A C6A -0.2(4) ?
C19A O5A C6A C5A -73.6(3) y
C19A O5A C6A C7A 108.2(3) ?
O4A C5A C6A O5A 7.6(4) ?
C4A C5A C6A O5A -176.9(2) ?
O4A C5A C6A C7A -174.3(2) ?
C4A C5A C6A C7A 1.2(4) ?
C3A C2A C7A C6A -0.2(3) ?
C1A C2A C7A C6A 178.0(2) ?
C3A C2A C7A C8A -178.1(2) ?
C1A C2A C7A C8A 0.1(3) ?
O5A C6A C7A C2A 177.2(2) ?
C5A C6A C7A C2A -1.0(3) ?
O5A C6A C7A C8A -5.0(3) ?
C5A C6A C7A C8A 176.8(2) ?
C2A C7A C8A C9A 1.4(4) ?
C6A C7A C8A C9A -176.4(2) ?
C7A C8A C9A N1A -0.9(4) ?
C7A C8A C9A C10A 177.5(2) ?
C1A N1A C9A C8A -1.1(4) ?
C16A N1A C9A C8A 177.8(2) ?
C1A N1A C9A C10A -179.8(2) ?
C16A N1A C9A C10A -0.9(2) ?
C8A C9A C10A O1A 0.7(5) ?
N1A C9A C10A O1A 179.2(2) ?
C8A C9A C10A C11A -177.7(3) ?
N1A C9A C10A C11A 0.9(3) ?
O1A C10A C11A C12A -0.9(5) ?
C9A C10A C11A C12A 177.4(3) ?
O1A C10A C11A C16A -178.9(3) ?
C9A C10A C11A C16A -0.5(3) ?
C16A C11A C12A C13A 0.4(4) ?
C10A C11A C12A C13A -177.4(3) ?
C11A C12A C13A C14A -0.4(4) ?
C12A C13A C14A C15A -0.2(5) ?
C13A C14A C15A C16A 0.8(4) ?
C14A C15A C16A C11A -0.8(4) ?
C14A C15A C16A N1A 177.3(2) ?
C12A C11A C16A C15A 0.3(4) ?
C10A C11A C16A C15A 178.5(2) ?
C12A C11A C16A N1A -178.2(2) ?
C10A C11A C16A N1A 0.0(3) ?
C1A N1A C16A C15A 1.2(4) ?
C9A N1A C16A C15A -177.8(2) ?
C1A N1A C16A C11A 179.5(2) ?
C9A N1A C16A C11A 0.5(3) ?
C9B N1B C1B O2B 179.6(2) ?
C16B N1B C1B O2B -0.3(4) ?
C9B N1B C1B C2B 0.8(3) ?
C16B N1B C1B C2B -179.2(2) ?
O2B C1B C2B C3B 0.2(4) ?
N1B C1B C2B C3B 179.0(2) ?
O2B C1B C2B C7B -179.0(2) ?
N1B C1B C2B C7B -0.2(3) ?
C7B C2B C3B C4B 0.2(4) ?
C1B C2B C3B C4B -178.9(2) ?
C17B O3B C4B C3B -2.5(4) y
C17B O3B C4B C5B 177.7(2) ?
C2B C3B C4B O3B -179.8(2) ?
C2B C3B C4B C5B 0.0(4) ?
C18B O4B C5B C6B -69.3(3) y
C18B O4B C5B C4B 113.0(3) ?
O3B C4B C5B O4B -2.2(3) ?
C3B C4B C5B O4B 178.0(2) ?
O3B C4B C5B C6B -179.9(2) ?
C3B C4B C5B C6B 0.3(4) ?
C19B O5B C6B C5B -64.1(3) y
C19B O5B C6B C7B 118.7(3) ?
O4B C5B C6B O5B 4.5(4) ?
C4B C5B C6B O5B -177.8(2) ?
O4B C5B C6B C7B -178.4(2) ?
C4B C5B C6B C7B -0.7(4) ?
O5B C6B C7B C2B 178.1(2) ?
C5B C6B C7B C2B 0.9(4) ?
O5B C6B C7B C8B -2.8(3) ?
C5B C6B C7B C8B -180.0(2) ?
C3B C2B C7B C6B -0.7(3) ?
C1B C2B C7B C6B 178.5(2) ?
C3B C2B C7B C8B -179.8(2) ?
C1B C2B C7B C8B -0.7(3) ?
C6B C7B C8B C9B -178.2(2) ?
C2B C7B C8B C9B 0.9(4) ?
C7B C8B C9B N1B -0.4(4) ?
C7B C8B C9B C10B 178.9(2) ?
C1B N1B C9B C8B -0.5(4) ?
C16B N1B C9B C8B 179.5(2) ?
C1B N1B C9B C10B -179.9(2) ?
C16B N1B C9B C10B 0.0(3) ?
C8B C9B C10B O1B 1.4(5) ?
N1B C9B C10B O1B -179.2(3) ?
C8B C9B C10B C11B -178.6(3) ?
N1B C9B C10B C11B 0.7(3) ?
O1B C10B C11B C12B -1.0(5) ?
C9B C10B C11B C12B 179.0(3) ?
O1B C10B C11B C16B 178.7(3) ?
C9B C10B C11B C16B -1.3(3) ?
C16B C11B C12B C13B -1.2(5) ?
C10B C11B C12B C13B 178.5(3) ?
C11B C12B C13B C14B 0.8(5) ?
C12B C13B C14B C15B 0.5(5) ?
C13B C14B C15B C16B -1.3(5) ?
C14B C15B C16B C11B 0.9(4) ?
C14B C15B C16B N1B 180.0(3) ?
C12B C11B C16B C15B 0.4(4) ?
C10B C11B C16B C15B -179.4(2) ?
C12B C11B C16B N1B -178.9(3) ?
C10B C11B C16B N1B 1.3(3) ?
C1B N1B C16B C15B -0.1(4) ?
C9B N1B C16B C15B 179.9(3) ?
C1B N1B C16B C11B 179.1(2) ?
C9B N1B C16B C11B -0.9(3) ?
C9C N1C C1C O2C -175.8(2) ?
C16C N1C C1C O2C 2.4(4) ?
C9C N1C C1C C2C 4.2(3) ?
C16C N1C C1C C2C -177.6(2) ?
O2C C1C C2C C3C -1.2(4) ?
N1C C1C C2C C3C 178.8(2) ?
O2C C1C C2C C7C 178.2(2) ?
N1C C1C C2C C7C -1.8(3) ?
C7C C2C C3C C4C 0.3(4) ?
C1C C2C C3C C4C 179.6(2) ?
C17C O3C C4C C3C 2.9(4) y
C17C O3C C4C C5C -177.7(2) ?
C2C C3C C4C O3C -179.7(2) ?
C2C C3C C4C C5C 0.9(4) ?
C18C O4C C5C C6C 88.5(4) y
C18C O4C C5C C4C -94.0(3) ?
O3C C4C C5C O4C 1.7(4) ?
C3C C4C C5C O4C -178.8(2) ?
O3C C4C C5C C6C 179.2(2) ?
C3C C4C C5C C6C -1.3(4) ?
C19C O5C C6C C5C 55.0(4) y
C19C O5C C6C C7C -129.0(3) ?
O4C C5C C6C O5C -6.3(4) ?
C4C C5C C6C O5C 176.3(2) ?
O4C C5C C6C C7C 177.9(2) ?
C4C C5C C6C C7C 0.5(4) ?
C3C C2C C7C C6C -1.1(4) ?
C1C C2C C7C C6C 179.6(2) ?
C3C C2C C7C C8C 178.2(2) ?
C1C C2C C7C C8C -1.1(3) ?
O5C C6C C7C C2C -175.4(2) ?
C5C C6C C7C C2C 0.7(4) ?
O5C C6C C7C C8C 5.3(4) ?
C5C C6C C7C C8C -178.6(2) ?
C2C C7C C8C C9C 1.9(4) ?
C6C C7C C8C C9C -178.8(2) ?
C7C C8C C9C N1C 0.3(4) ?
C7C C8C C9C C10C -179.4(2) ?
C1C N1C C9C C8C -3.6(4) ?
C16C N1C C9C C8C 177.9(2) ?
C1C N1C C9C C10C 176.1(2) ?
C16C N1C C9C C10C -2.3(3) ?
C8C C9C C10C O1C 2.0(5) ?
N1C C9C C10C O1C -177.7(3) ?
C8C C9C C10C C11C -178.4(3) ?
N1C C9C C10C C11C 1.9(3) ?
O1C C10C C11C C16C 178.8(3) ?
C9C C10C C11C C16C -0.7(3) ?
O1C C10C C11C C12C -1.9(5) ?
C9C C10C C11C C12C 178.6(3) ?
C16C C11C C12C C13C -0.4(4) ?
C10C C11C C12C C13C -179.6(3) ?
C11C C12C C13C C14C 0.7(4) ?
C12C C13C C14C C15C -0.4(5) ?
C13C C14C C15C C16C -0.1(4) ?
C14C C15C C16C C11C 0.4(4) ?
C14C C15C C16C N1C -179.7(2) ?
C12C C11C C16C C15C -0.1(4) ?
C10C C11C C16C C15C 179.3(2) ?
C12C C11C C16C N1C 179.9(2) ?
C10C C11C C16C N1C -0.7(3) ?
C1C N1C C16C C15C 3.6(4) ?
C9C N1C C16C C15C -178.0(3) ?
C1C N1C C16C C11C -176.5(2) ?
C9C N1C C16C C11C 1.9(3) ?
C9D N1D C1D O2D -179.4(2) ?
C16D N1D C1D O2D -1.2(4) ?
C9D N1D C1D C2D 0.7(3) ?
C16D N1D C1D C2D 179.0(2) ?
O2D C1D C2D C3D 3.4(4) ?
N1D C1D C2D C3D -176.8(2) ?
O2D C1D C2D C7D -177.8(2) ?
N1D C1D C2D C7D 2.1(3) ?
C7D C2D C3D C4D 1.2(4) ?
C1D C2D C3D C4D -179.9(2) ?
C17D O3D C4D C3D 11.0(4) y
C17D O3D C4D C5D -168.9(2) ?
C2D C3D C4D O3D -178.3(2) ?
C2D C3D C4D C5D 1.5(4) ?
C18D O4D C5D C6D 86.3(3) y
C18D O4D C5D C4D -97.3(3) ?
O3D C4D C5D O4D 0.6(3) ?
C3D C4D C5D O4D -179.3(2) ?
O3D C4D C5D C6D 177.0(2) ?
C3D C4D C5D C6D -2.9(4) ?
C19D O5D C6D C5D 62.0(3) y
C19D O5D C6D C7D -120.9(2) ?
O4D C5D C6D O5D -5.3(4) ?
C4D C5D C6D O5D 178.4(2) ?
O4D C5D C6D C7D 177.7(2) ?
C4D C5D C6D C7D 1.4(4) ?
C3D C2D C7D C6D -2.6(3) ?
C1D C2D C7D C6D 178.6(2) ?
C3D C2D C7D C8D 175.9(2) ?
C1D C2D C7D C8D -3.0(3) ?
O5D C6D C7D C2D -175.9(2) ?
C5D C6D C7D C2D 1.3(3) ?
O5D C6D C7D C8D 5.7(3) ?
C5D C6D C7D C8D -177.1(2) ?
C2D C7D C8D C9D 0.9(4) ?
C6D C7D C8D C9D 179.3(2) ?
C7D C8D C9D N1D 2.0(4) ?
C7D C8D C9D C10D -177.4(2) ?
C1D N1D C9D C8D -2.9(4) ?
C16D N1D C9D C8D 178.6(2) ?
C1D N1D C9D C10D 176.6(2) ?
C16D N1D C9D C10D -1.9(3) ?
C8D C9D C10D O1D 2.0(5) ?
N1D C9D C10D O1D -177.4(3) ?
C8D C9D C10D C11D -179.3(3) ?
N1D C9D C10D C11D 1.3(3) ?
O1D C10D C11D C12D -1.7(6) ?
C9D C10D C11D C12D 179.6(3) ?
O1D C10D C11D C16D 178.5(3) ?
C9D C10D C11D C16D -0.2(3) ?
C16D C11D C12D C13D 1.6(5) ?
C10D C11D C12D C13D -178.1(3) ?
C11D C12D C13D C14D -0.7(5) ?
C12D C13D C14D C15D -0.3(5) ?
C13D C14D C15D C16D 0.3(5) ?
C14D C15D C16D C11D 0.7(4) ?
C14D C15D C16D N1D 179.6(3) ?
C12D C11D C16D C15D -1.7(4) ?
C10D C11D C16D C15D 178.1(3) ?
C12D C11D C16D N1D 179.2(3) ?
C10D C11D C16D N1D -1.0(3) ?
C1D N1D C16D C15D 4.4(4) ?
C9D N1D C16D C15D -177.2(3) ?
C1D N1D C16D C11D -176.6(2) ?
C9D N1D C16D C11D 1.8(3) ?
